data_4342478
loop_
_publ_author_name
'Carpenter, Alex E.'
'Mokhtarzadeh, Charles C.'
'Ripatti, Donald S.'
'Havrylyuk, Irena'
'Kamezawa, Ryo'
'Moore, Curtis E.'
'Rheingold, Arnold L.'
'Figueroa, Joshua S.'

_publ_section_title
;
 Comparative measure of the electronic influence of highly substituted
 aryl isocyanides.
;
_journal_issue 6
_journal_name_full 'Inorganic chemistry'
_journal_page_first 2936
_journal_page_last 2944
_journal_paper_doi 10.1021/ic5030845
_journal_volume 54
_journal_year 2015
_chemical_formula_moiety 'C42 H49 Cr N O5'
_chemical_formula_sum 'C42 H49 Cr N O5'
_chemical_formula_weight 699.82
_chemical_melting_point ?
_chemical_name_common Cr(CO)5(CNArTripp2)'
_space_group_crystal_system monoclinic
_space_group_IT_number 14
_space_group_name_Hall '-P 2yn'
_space_group_name_H-M_alt 'P 1 21/n 1'
_symmetry_space_group_name_Hall '-P 2yn'
_symmetry_space_group_name_H-M 'P 1 21/n 1'
_atom_sites_solution_hydrogens geom
_audit_creation_date 2014-11-22
_audit_creation_method
; 
Olex2 1.2-beta 
(compiled 2014.11.21 svn.r3092 for OlexSys, GUI svn.r4949) 
;
_cell_angle_alpha 90
_cell_angle_beta 90.041(3)
_cell_angle_gamma 90
_cell_formula_units_Z 8
_cell_length_a 26.7041(14)
_cell_length_b 10.9879(6)
_cell_length_c 27.4160(15)
_cell_measurement_reflns_used 9876
_cell_measurement_temperature 100.0
_cell_measurement_theta_max 26.727
_cell_measurement_theta_min 2.355
_cell_volume 8044.5(8)
_computing_cell_refinement 'SAINT v8.34A (Bruker, 2013)'
_computing_data_collection 'APEX2 v2013.6-2 (Bruker, 2013)'
_computing_data_reduction 'SAINT v8.34A (Bruker, 2013)'
_computing_molecular_graphics 'Olex2 (Dolomanov et al., 2009)'
_computing_publication_material 'Olex2 (Dolomanov et al., 2009)'
_computing_structure_refinement 'XL (Sheldrick, 2008)'
_computing_structure_solution 'ShelXT (Sheldrick, 2008)'
_diffrn_ambient_temperature 100.0
_diffrn_detector 'Bruker APEX-II CCD'
_diffrn_detector_area_resol_mean 7.9
_diffrn_detector_type 'CCD Area Detector'
_diffrn_measured_fraction_theta_full 0.999
_diffrn_measured_fraction_theta_max 0.997
_diffrn_measurement_device 'Kappa Four-Circle Diffractometer'
_diffrn_measurement_device_type 'Bruker APEX II Ultra'
_diffrn_measurement_method '\f and \w scans'
_diffrn_radiation_monochromator 'Double Bounce Multilayer Mirrors'
_diffrn_radiation_probe x-ray
_diffrn_radiation_type MoK\a
_diffrn_radiation_wavelength 0.71073
_diffrn_reflns_av_R_equivalents 0.0402
_diffrn_reflns_av_unetI/netI 0.0359
_diffrn_reflns_Laue_measured_fraction_full 0.999
_diffrn_reflns_Laue_measured_fraction_max 0.997
_diffrn_reflns_limit_h_max 30
_diffrn_reflns_limit_h_min -33
_diffrn_reflns_limit_k_max 13
_diffrn_reflns_limit_k_min -13
_diffrn_reflns_limit_l_max 34
_diffrn_reflns_limit_l_min -34
_diffrn_reflns_number 74944
_diffrn_reflns_point_group_measured_fraction_full 0.999
_diffrn_reflns_point_group_measured_fraction_max 0.997
_diffrn_reflns_theta_full 25.000
_diffrn_reflns_theta_max 26.783
_diffrn_reflns_theta_min 1.485
_diffrn_source 'Micro Focus Rotating Anode'
_diffrn_source_type 'Bruker TXS'
_diffrn_standards_number 0
_exptl_absorpt_coefficient_mu 0.326
_exptl_absorpt_correction_T_max 0.7454
_exptl_absorpt_correction_T_min 0.6639
_exptl_absorpt_correction_type multi-scan
_exptl_absorpt_process_details
; 
SADABS-2014/3 (Bruker,2014/3) was used for absorption correction. 
wR2(int) was 0.1223 before and 0.0560 after correction. 
The Ratio of minimum to maximum transmission is 0.8907. 
The \l/2 correction factor is 0.00150. 
;
_exptl_crystal_colour 'clear colourless'
_exptl_crystal_colour_lustre clear
_exptl_crystal_colour_primary colourless
_exptl_crystal_density_diffrn 1.156
_exptl_crystal_density_meas ?
_exptl_crystal_density_method 'not measured'
_exptl_crystal_description block
_exptl_crystal_F_000 2976
_exptl_crystal_size_max 0.2
_exptl_crystal_size_mid 0.2
_exptl_crystal_size_min 0.1
_refine_diff_density_max 0.508
_refine_diff_density_min -0.218
_refine_diff_density_rms 0.048
_refine_ls_extinction_method none
_refine_ls_goodness_of_fit_ref 1.060
_refine_ls_hydrogen_treatment constr
_refine_ls_matrix_type full
_refine_ls_number_parameters 908
_refine_ls_number_reflns 17002
_refine_ls_number_restraints 0
_refine_ls_restrained_S_all 1.060
_refine_ls_R_factor_all 0.0384
_refine_ls_R_factor_gt 0.0336
_refine_ls_shift/su_max 0.002
_refine_ls_shift/su_mean 0.000
_refine_ls_structure_factor_coef Fsqd
_refine_ls_weighting_details 'w=1/[\s^2^(Fo^2^)+(0.0322P)^2^+2.5721P] where P=(Fo^2^+2Fc^2^)/3'
_refine_ls_weighting_scheme calc
_refine_ls_wR_factor_gt 0.0788
_refine_ls_wR_factor_ref 0.0813
_reflns_Friedel_coverage 0.000
_reflns_number_gt 15768
_reflns_number_total 17002
_reflns_threshold_expression 'I > 2\s(I)'
_cod_data_source_file ic5030845_si_002.cif
_cod_data_source_block jfig1055_0m
_cod_depositor_comments
;
The following automatic conversions were performed:

'_chemical_melting_point' value 'not measured' was changed to '?' -
the value is undefined or not given.

'_diffrn_radiation_probe' value 'X-ray' changed to 'x-ray' according
to
/usr/data/users/saulius/crontab/automatic-downloads/rss-feeds/ACS/lib/dictionaries/cif_core.dic
dictionary named 'cif_core.dic' version 2.4.2 from 2011-04-26.

'_exptl_crystal_density_meas' value 'not measured' was changed to '?'
- the value is perceived as not measured.

Automatic conversion script
Id: cif_fix_values 3008 2015-01-20 13:52:24Z robertas 

 Adding full bibliography for 4342470--4342481.cif.
;
_cod_database_code 4342478
_shelxl_version_number 2014/6
_shelx_space_group_comment
; 
The symmetry employed for this shelxl refinement is uniquely defined 
by the following loop, which should always be used as a source of 
symmetry information in preference to the above space-group names. 
They are only intended as comments. 
;
_shelx_estimated_absorpt_t_max 0.968
_shelx_estimated_absorpt_t_min 0.938
_olex2_refinement_description
; 
1. Twinned data refinement 
 Scales: 0.5176(5) 0.4824(5) 
2. Fixed Uiso 
 At 1.2 times of: 
  All C(H) groups 
 At 1.5 times of: 
  All C(H,H,H) groups 
3.a Ternary CH refined with riding coordinates: 
 C15(H15), C20(H20), C25(H25), C30(H30), C35(H35), C40(H40), C57(H57), 
 C62(H62), C67(H67), C72(H72), C77(H77), C82(H82) 
3.b Aromatic/amide H refined with riding coordinates: 
 C9(H9), C10(H10), C11(H11), C18(H18), C23(H23), C33(H33), C38(H38), C51(H51), 
 C52(H52), C53(H53), C60(H60), C65(H65), C75(H75), C80(H80) 
3.c Idealised Me refined as rotating group: 
 C16(H16A,H16B,H16C), C17(H17A,H17B,H17C), C21(H21A,H21B,H21C), C22(H22A,H22B, 
 H22C), C26(H26A,H26B,H26C), C27(H27A,H27B,H27C), C31(H31A,H31B,H31C), C32(H32A, 
 H32B,H32C), C36(H36A,H36B,H36C), C37(H37A,H37B,H37C), C41(H41A,H41B,H41C), 
 C42(H42A,H42B,H42C), C58(H58A,H58B,H58C), C59(H59A,H59B,H59C), C63(H63A,H63B, 
 H63C), C64(H64A,H64B,H64C), C68(H68A,H68B,H68C), C69(H69A,H69B,H69C), C73(H73A, 
 H73B,H73C), C74(H74A,H74B,H74C), C78(H78A,H78B,H78C), C79(H79A,H79B,H79C), 
 C83(H83A,H83B,H83C), C84(H84A,H84B,H84C) 
;
_olex2_submission_special_instructions 'No special instructions were received'

loop_
_space_group_symop_operation_xyz
'x, y, z'
'-x+1/2, y+1/2, -z+1/2'
'-x, -y, -z'
'x-1/2, -y-1/2, z-1/2'

loop_
_atom_site_label
_atom_site_type_symbol
_atom_site_fract_x
_atom_site_fract_y
_atom_site_fract_z
_atom_site_U_iso_or_equiv
_atom_site_adp_type
_atom_site_occupancy
_atom_site_site_symmetry_order
_atom_site_calc_flag
_atom_site_refinement_flags_posn
Cr1 Cr 0.92174(2) 0.22247(2) 0.13212(2) 0.01826(7) Uani 1 1 d .
O1 O 0.97891(6) 0.46135(14) 0.13399(9) 0.0606(6) Uani 1 1 d .
O2 O 0.91402(7) 0.23737(17) 0.24283(6) 0.0475(4) Uani 1 1 d .
O3 O 1.01898(5) 0.07713(13) 0.13720(8) 0.0501(5) Uani 1 1 d .
O4 O 0.92138(8) 0.2268(2) 0.02176(7) 0.0670(6) Uani 1 1 d .
O5 O 0.81992(5) 0.34420(12) 0.12839(6) 0.0346(4) Uani 1 1 d .
N6 N 0.86589(5) -0.02755(13) 0.12976(5) 0.0142(3) Uani 1 1 d .
C1 C 0.95748(8) 0.37225(18) 0.13302(10) 0.0367(6) Uani 1 1 d .
C2 C 0.91763(8) 0.22956(18) 0.20142(8) 0.0291(5) Uani 1 1 d .
C3 C 0.98294(7) 0.13142(16) 0.13492(9) 0.0301(5) Uani 1 1 d .
C4 C 0.92265(9) 0.2239(2) 0.06300(8) 0.0333(5) Uani 1 1 d .
C5 C 0.85852(7) 0.30004(16) 0.12970(8) 0.0220(4) Uani 1 1 d .
C6 C 0.88639(6) 0.06533(15) 0.13094(6) 0.0145(3) Uani 1 1 d .
C7 C 0.84225(6) -0.14047(14) 0.13224(6) 0.0136(3) Uani 1 1 d .
C8 C 0.78987(6) -0.14403(15) 0.13172(6) 0.0145(3) Uani 1 1 d .
C9 C 0.76738(7) -0.25800(16) 0.13620(7) 0.0186(4) Uani 1 1 d .
H9 H 0.7319 -0.2639 0.1361 0.022 Uiso 1 1 calc R
C10 C 0.79586(7) -0.36275(16) 0.14081(7) 0.0226(4) Uani 1 1 d .
H10 H 0.7797 -0.4392 0.1446 0.027 Uiso 1 1 calc R
C11 C 0.84786(7) -0.35682(15) 0.13987(7) 0.0193(4) Uani 1 1 d .
H11 H 0.8670 -0.4295 0.1423 0.023 Uiso 1 1 calc R
C12 C 0.87228(6) -0.24471(15) 0.13533(7) 0.0148(3) Uani 1 1 d .
C13 C 0.75948(6) -0.03057(15) 0.12551(6) 0.0131(3) Uani 1 1 d .
C14 C 0.74447(6) 0.03678(15) 0.16649(6) 0.0147(3) Uani 1 1 d .
C15 C 0.75766(7) -0.00340(17) 0.21803(6) 0.0197(4) Uani 1 1 d .
H15 H 0.7811 -0.0741 0.2154 0.024 Uiso 1 1 calc R
C16 C 0.78492(8) 0.0976(2) 0.24615(7) 0.0295(5) Uani 1 1 d .
H16A H 0.8148 0.1227 0.2280 0.044 Uiso 1 1 calc GR
H16B H 0.7949 0.0671 0.2783 0.044 Uiso 1 1 calc GR
H16C H 0.7625 0.1675 0.2501 0.044 Uiso 1 1 calc GR
C17 C 0.71106(8) -0.04678(19) 0.24569(7) 0.0269(4) Uani 1 1 d .
H17A H 0.6876 0.0211 0.2493 0.040 Uiso 1 1 calc GR
H17B H 0.7209 -0.0764 0.2780 0.040 Uiso 1 1 calc GR
H17C H 0.6950 -0.1127 0.2274 0.040 Uiso 1 1 calc GR
C18 C 0.71582(7) 0.14080(15) 0.15978(6) 0.0151(3) Uani 1 1 d .
H18 H 0.7059 0.1868 0.1875 0.018 Uiso 1 1 calc R
C19 C 0.70129(6) 0.17941(14) 0.11364(7) 0.0140(3) Uani 1 1 d .
C20 C 0.66993(7) 0.29410(15) 0.10695(6) 0.0155(3) Uani 1 1 d .
H20 H 0.6613 0.3009 0.0716 0.019 Uiso 1 1 calc R
C21 C 0.69938(7) 0.40791(16) 0.12115(7) 0.0228(4) Uani 1 1 d .
H21A H 0.7079 0.4042 0.1559 0.034 Uiso 1 1 calc GR
H21B H 0.6789 0.4803 0.1149 0.034 Uiso 1 1 calc GR
H21C H 0.7302 0.4122 0.1018 0.034 Uiso 1 1 calc GR
C22 C 0.62090(7) 0.28853(17) 0.13557(8) 0.0248(4) Uani 1 1 d .
H22A H 0.6016 0.2174 0.1251 0.037 Uiso 1 1 calc GR
H22B H 0.6014 0.3626 0.1295 0.037 Uiso 1 1 calc GR
H22C H 0.6283 0.2820 0.1705 0.037 Uiso 1 1 calc GR
C23 C 0.71689(6) 0.11188(16) 0.07367(6) 0.0152(3) Uani 1 1 d .
H23 H 0.7076 0.1382 0.0419 0.018 Uiso 1 1 calc R
C24 C 0.74588(6) 0.00643(15) 0.07845(6) 0.0145(3) Uani 1 1 d .
C25 C 0.76180(7) -0.06360(17) 0.03306(6) 0.0202(4) Uani 1 1 d .
H25 H 0.7837 -0.1324 0.0438 0.024 Uiso 1 1 calc R
C26 C 0.79250(9) 0.0162(2) -0.00156(8) 0.0352(5) Uani 1 1 d .
H26A H 0.7719 0.0843 -0.0129 0.053 Uiso 1 1 calc GR
H26B H 0.8034 -0.0324 -0.0296 0.053 Uiso 1 1 calc GR
H26C H 0.8219 0.0477 0.0157 0.053 Uiso 1 1 calc GR
C27 C 0.71649(9) -0.1180(2) 0.00732(8) 0.0372(5) Uani 1 1 d .
H27A H 0.6975 -0.1680 0.0304 0.056 Uiso 1 1 calc GR
H27B H 0.7277 -0.1687 -0.0200 0.056 Uiso 1 1 calc GR
H27C H 0.6951 -0.0523 -0.0050 0.056 Uiso 1 1 calc GR
C28 C 0.92806(6) -0.23944(14) 0.13074(7) 0.0146(3) Uani 1 1 d .
C29 C 0.94970(7) -0.24730(18) 0.08385(7) 0.0210(4) Uani 1 1 d .
C30 C 0.91794(8) -0.2580(2) 0.03808(7) 0.0338(5) Uani 1 1 d .
H30 H 0.8825 -0.2409 0.0475 0.041 Uiso 1 1 calc R
C31 C 0.91988(13) -0.3873(3) 0.01824(10) 0.0617(9) Uani 1 1 d .
H31A H 0.9539 -0.4054 0.0070 0.093 Uiso 1 1 calc GR
H31B H 0.8965 -0.3951 -0.0091 0.093 Uiso 1 1 calc GR
H31C H 0.9105 -0.4446 0.0440 0.093 Uiso 1 1 calc GR
C32 C 0.93272(10) -0.1654(2) -0.00090(9) 0.0442(6) Uani 1 1 d .
H32A H 0.9338 -0.0839 0.0136 0.066 Uiso 1 1 calc GR
H32B H 0.9080 -0.1667 -0.0274 0.066 Uiso 1 1 calc GR
H32C H 0.9658 -0.1861 -0.0139 0.066 Uiso 1 1 calc GR
C33 C 1.00149(7) -0.25040(19) 0.07978(7) 0.0234(4) Uani 1 1 d .
H33 H 1.0161 -0.2564 0.0483 0.028 Uiso 1 1 calc R
C34 C 1.03244(7) -0.24496(16) 0.12015(7) 0.0186(4) Uani 1 1 d .
C35 C 1.08914(7) -0.25015(18) 0.11268(7) 0.0237(4) Uani 1 1 d .
H35 H 1.0955 -0.3087 0.0855 0.028 Uiso 1 1 calc R
C36 C 1.11748(8) -0.2961(2) 0.15637(9) 0.0360(5) Uani 1 1 d .
H36A H 1.1161 -0.2352 0.1825 0.054 Uiso 1 1 calc GR
H36B H 1.1525 -0.3107 0.1473 0.054 Uiso 1 1 calc GR
H36C H 1.1024 -0.3722 0.1678 0.054 Uiso 1 1 calc GR
C37 C 1.10897(8) -0.1266(2) 0.09621(10) 0.0381(6) Uani 1 1 d .
H37A H 1.0910 -0.1006 0.0668 0.057 Uiso 1 1 calc GR
H37B H 1.1448 -0.1331 0.0890 0.057 Uiso 1 1 calc GR
H37C H 1.1038 -0.0667 0.1222 0.057 Uiso 1 1 calc GR
C38 C 1.01035(7) -0.23317(16) 0.16563(7) 0.0188(4) Uani 1 1 d .
H38 H 1.0312 -0.2265 0.1936 0.023 Uiso 1 1 calc R
C39 C 0.95842(7) -0.23072(15) 0.17186(6) 0.0165(4) Uani 1 1 d .
C40 C 0.93653(7) -0.22159(17) 0.22327(7) 0.0208(4) Uani 1 1 d .
H40 H 0.8992 -0.2250 0.2206 0.025 Uiso 1 1 calc R
C41 C 0.95380(10) -0.3288(2) 0.25450(8) 0.0388(6) Uani 1 1 d .
H41A H 0.9430 -0.4051 0.2393 0.058 Uiso 1 1 calc GR
H41B H 0.9391 -0.3221 0.2871 0.058 Uiso 1 1 calc GR
H41C H 0.9904 -0.3278 0.2571 0.058 Uiso 1 1 calc GR
C42 C 0.95086(9) -0.1004(2) 0.24680(7) 0.0321(5) Uani 1 1 d .
H42A H 0.9874 -0.0945 0.2491 0.048 Uiso 1 1 calc GR
H42B H 0.9363 -0.0957 0.2796 0.048 Uiso 1 1 calc GR
H42C H 0.9380 -0.0332 0.2269 0.048 Uiso 1 1 calc GR
Cr2 Cr 0.91456(2) 0.14731(2) 0.61563(2) 0.01785(7) Uani 1 1 d .
O43 O 0.97051(6) 0.38765(13) 0.61002(8) 0.0513(5) Uani 1 1 d .
O44 O 0.91327(7) 0.16661(18) 0.72631(6) 0.0521(5) Uani 1 1 d .
O45 O 1.01405(6) 0.01098(14) 0.61607(8) 0.0517(5) Uani 1 1 d .
O46 O 0.91102(8) 0.14188(17) 0.50461(6) 0.0513(5) Uani 1 1 d .
O47 O 0.81022(5) 0.25806(13) 0.61500(6) 0.0333(3) Uani 1 1 d .
N48 N 0.86109(5) -0.10534(13) 0.62194(5) 0.0134(3) Uani 1 1 d .
C43 C 0.94905(8) 0.29827(18) 0.61201(9) 0.0317(5) Uani 1 1 d .
C44 C 0.91432(8) 0.15819(19) 0.68485(8) 0.0294(4) Uani 1 1 d .
C45 C 0.97716(7) 0.06218(17) 0.61603(9) 0.0305(5) Uani 1 1 d .
C46 C 0.91268(9) 0.14251(18) 0.54610(8) 0.0298(5) Uani 1 1 d .
C47 C 0.84995(7) 0.21922(15) 0.61529(7) 0.0227(4) Uani 1 1 d .
C48 C 0.88115(6) -0.01199(15) 0.61955(6) 0.0140(3) Uani 1 1 d .
C49 C 0.83827(6) -0.21976(14) 0.62249(6) 0.0129(3) Uani 1 1 d .
C50 C 0.78594(6) -0.22554(15) 0.62767(6) 0.0130(3) Uani 1 1 d .
C51 C 0.76413(7) -0.34089(16) 0.62811(7) 0.0182(4) Uani 1 1 d .
H51 H 0.7289 -0.3484 0.6319 0.022 Uiso 1 1 calc R
C52 C 0.79326(7) -0.44478(15) 0.62307(7) 0.0207(4) Uani 1 1 d .
H52 H 0.7778 -0.5226 0.6231 0.025 Uiso 1 1 calc R
C53 C 0.84479(7) -0.43568(15) 0.61807(7) 0.0189(4) Uani 1 1 d .
H53 H 0.8642 -0.5076 0.6146 0.023 Uiso 1 1 calc R
C54 C 0.86862(6) -0.32292(15) 0.61809(6) 0.0133(3) Uani 1 1 d .
C55 C 0.92449(6) -0.31364(13) 0.61519(6) 0.0136(3) Uani 1 1 d .
C56 C 0.94890(7) -0.30923(15) 0.56968(6) 0.0149(3) Uani 1 1 d .
C57 C 0.92003(7) -0.30132(17) 0.52203(6) 0.0209(4) Uani 1 1 d .
H57 H 0.8841 -0.2859 0.5303 0.025 Uiso 1 1 calc R
C58 C 0.92252(9) -0.4209(2) 0.49377(8) 0.0386(5) Uani 1 1 d .
H58A H 0.9571 -0.4363 0.4837 0.058 Uiso 1 1 calc GR
H58B H 0.9011 -0.4156 0.4648 0.058 Uiso 1 1 calc GR
H58C H 0.9110 -0.4876 0.5147 0.058 Uiso 1 1 calc GR
C59 C 0.93825(9) -0.1949(2) 0.49096(8) 0.0367(5) Uani 1 1 d .
H59A H 0.9372 -0.1199 0.5103 0.055 Uiso 1 1 calc GR
H59B H 0.9165 -0.1862 0.4623 0.055 Uiso 1 1 calc GR
H59C H 0.9727 -0.2104 0.4803 0.055 Uiso 1 1 calc GR
C60 C 1.00108(7) -0.31148(15) 0.56835(6) 0.0158(4) Uani 1 1 d .
H60 H 1.0176 -0.3105 0.5377 0.019 Uiso 1 1 calc R
C61 C 1.02943(6) -0.31512(15) 0.61067(7) 0.0159(3) Uani 1 1 d .
C62 C 1.08631(7) -0.31931(16) 0.60749(7) 0.0198(4) Uani 1 1 d .
H62 H 1.0953 -0.3366 0.5728 0.024 Uiso 1 1 calc R
C63 C 1.10832(7) -0.42081(18) 0.63850(8) 0.0282(4) Uani 1 1 d .
H63A H 1.1039 -0.4012 0.6731 0.042 Uiso 1 1 calc GR
H63B H 1.1441 -0.4292 0.6313 0.042 Uiso 1 1 calc GR
H63C H 1.0912 -0.4974 0.6310 0.042 Uiso 1 1 calc GR
C64 C 1.10933(7) -0.19640(18) 0.62089(9) 0.0307(5) Uani 1 1 d .
H64A H 1.0962 -0.1334 0.5991 0.046 Uiso 1 1 calc GR
H64B H 1.1458 -0.2008 0.6175 0.046 Uiso 1 1 calc GR
H64C H 1.1008 -0.1762 0.6547 0.046 Uiso 1 1 calc GR
C65 C 1.00438(7) -0.31356(16) 0.65523(7) 0.0178(4) Uani 1 1 d .
H65 H 1.0236 -0.3129 0.6844 0.021 Uiso 1 1 calc R
C66 C 0.95237(7) -0.31298(15) 0.65865(6) 0.0156(4) Uani 1 1 d .
C67 C 0.92678(7) -0.31338(18) 0.70857(7) 0.0234(4) Uani 1 1 d .
H67 H 0.8900 -0.3030 0.7028 0.028 Uiso 1 1 calc R
C68 C 0.93408(13) -0.4357(3) 0.73363(9) 0.0602(9) Uani 1 1 d .
H68A H 0.9228 -0.5010 0.7119 0.090 Uiso 1 1 calc GR
H68B H 0.9145 -0.4377 0.7639 0.090 Uiso 1 1 calc GR
H68C H 0.9696 -0.4472 0.7412 0.090 Uiso 1 1 calc GR
C69 C 0.94382(10) -0.2083(3) 0.74011(8) 0.0427(6) Uani 1 1 d .
H69A H 0.9798 -0.2160 0.7467 0.064 Uiso 1 1 calc GR
H69B H 0.9254 -0.2093 0.7710 0.064 Uiso 1 1 calc GR
H69C H 0.9374 -0.1314 0.7231 0.064 Uiso 1 1 calc GR
C70 C 0.75484(6) -0.11264(14) 0.63266(6) 0.0129(3) Uani 1 1 d .
C71 C 0.74340(6) -0.06607(15) 0.67910(6) 0.0144(3) Uani 1 1 d .
C72 C 0.76434(7) -0.12275(17) 0.72561(6) 0.0201(4) Uani 1 1 d .
H72 H 0.7842 -0.1961 0.7161 0.024 Uiso 1 1 calc R
C73 C 0.79967(9) -0.0345(2) 0.75136(8) 0.0373(6) Uani 1 1 d .
H73A H 0.8269 -0.0120 0.7292 0.056 Uiso 1 1 calc GR
H73B H 0.8136 -0.0736 0.7805 0.056 Uiso 1 1 calc GR
H73C H 0.7812 0.0387 0.7609 0.056 Uiso 1 1 calc GR
C74 C 0.72260(8) -0.1646(2) 0.76014(8) 0.0297(5) Uani 1 1 d .
H74A H 0.7037 -0.0936 0.7715 0.045 Uiso 1 1 calc GR
H74B H 0.7374 -0.2068 0.7882 0.045 Uiso 1 1 calc GR
H74C H 0.7001 -0.2201 0.7428 0.045 Uiso 1 1 calc GR
C75 C 0.71215(7) 0.03470(16) 0.68250(6) 0.0153(3) Uani 1 1 d .
H75 H 0.7047 0.0669 0.7138 0.018 Uiso 1 1 calc R
C76 C 0.69159(6) 0.08960(15) 0.64182(6) 0.0152(3) Uani 1 1 d .
C77 C 0.65542(7) 0.19590(16) 0.64659(7) 0.0203(4) Uani 1 1 d .
H77 H 0.6536 0.2187 0.6819 0.024 Uiso 1 1 calc R
C78 C 0.67404(8) 0.30754(18) 0.61821(8) 0.0308(5) Uani 1 1 d .
H78A H 0.7079 0.3288 0.6292 0.046 Uiso 1 1 calc GR
H78B H 0.6514 0.3763 0.6240 0.046 Uiso 1 1 calc GR
H78C H 0.6747 0.2888 0.5833 0.046 Uiso 1 1 calc GR
C79 C 0.60284(7) 0.16031(19) 0.63014(7) 0.0270(4) Uani 1 1 d .
H79A H 0.6036 0.1371 0.5956 0.040 Uiso 1 1 calc GR
H79B H 0.5802 0.2295 0.6346 0.040 Uiso 1 1 calc GR
H79C H 0.5910 0.0914 0.6497 0.040 Uiso 1 1 calc GR
C80 C 0.70391(7) 0.04296(16) 0.59618(6) 0.0178(4) Uani 1 1 d .
H80 H 0.6904 0.0806 0.5679 0.021 Uiso 1 1 calc R
C81 C 0.73541(7) -0.05720(16) 0.59064(6) 0.0162(4) Uani 1 1 d .
C82 C 0.74903(7) -0.10080(18) 0.53939(6) 0.0219(4) Uani 1 1 d .
H82 H 0.7680 -0.1788 0.5429 0.026 Uiso 1 1 calc R
C83 C 0.78360(9) -0.0094(2) 0.51460(8) 0.0401(6) Uani 1 1 d .
H83A H 0.7657 0.0675 0.5097 0.060 Uiso 1 1 calc GR
H83B H 0.7943 -0.0416 0.4829 0.060 Uiso 1 1 calc GR
H83C H 0.8131 0.0047 0.5352 0.060 Uiso 1 1 calc GR
C84 C 0.70310(8) -0.1267(2) 0.50814(7) 0.0296(5) Uani 1 1 d .
H84A H 0.6813 -0.1845 0.5251 0.044 Uiso 1 1 calc GR
H84B H 0.7136 -0.1614 0.4769 0.044 Uiso 1 1 calc GR
H84C H 0.6848 -0.0507 0.5023 0.044 Uiso 1 1 calc GR

loop_
_atom_site_aniso_label
_atom_site_aniso_U_11
_atom_site_aniso_U_22
_atom_site_aniso_U_33
_atom_site_aniso_U_23
_atom_site_aniso_U_13
_atom_site_aniso_U_12
Cr1 0.01215(14) 0.01228(12) 0.03035(16) -0.00118(11) -0.00065(14) -0.00295(11)
O1 0.0323(9) 0.0194(8) 0.1302(19) 0.0046(10) -0.0144(11) -0.0103(7)
O2 0.0460(11) 0.0667(12) 0.0297(9) -0.0155(8) -0.0122(8) -0.0025(10)
O3 0.0169(8) 0.0256(7) 0.1077(16) -0.0002(9) 0.0016(9) 0.0031(6)
O4 0.0590(13) 0.1089(17) 0.0330(10) 0.0103(10) 0.0181(10) -0.0057(13)
O5 0.0223(8) 0.0253(7) 0.0561(10) -0.0043(7) -0.0072(7) 0.0063(6)
N6 0.0098(7) 0.0157(7) 0.0172(7) 0.0008(6) -0.0014(6) 0.0004(6)
C1 0.0195(10) 0.0194(9) 0.0714(17) 0.0003(11) -0.0076(11) -0.0009(8)
C2 0.0200(11) 0.0268(10) 0.0404(12) -0.0085(9) -0.0094(10) -0.0008(9)
C3 0.0177(10) 0.0140(8) 0.0587(14) -0.0009(9) 0.0011(10) -0.0068(8)
C4 0.0247(11) 0.0408(12) 0.0346(12) 0.0060(10) 0.0135(10) -0.0048(9)
C5 0.0217(10) 0.0125(8) 0.0318(10) -0.0016(8) -0.0034(9) -0.0038(7)
C6 0.0098(8) 0.0161(8) 0.0176(8) 0.0000(7) -0.0001(7) -0.0004(6)
C7 0.0123(8) 0.0129(7) 0.0154(8) -0.0008(7) -0.0012(7) -0.0031(6)
C8 0.0127(8) 0.0157(8) 0.0151(8) 0.0008(7) -0.0017(7) -0.0008(6)
C9 0.0098(8) 0.0172(8) 0.0287(10) 0.0016(8) -0.0028(8) -0.0020(6)
C10 0.0160(9) 0.0148(8) 0.0368(11) 0.0036(8) -0.0004(8) -0.0054(7)
C11 0.0147(9) 0.0132(8) 0.0300(10) 0.0043(8) -0.0016(8) 0.0026(7)
C12 0.0126(8) 0.0161(8) 0.0159(8) -0.0001(7) -0.0021(7) 0.0007(6)
C13 0.0083(8) 0.0140(7) 0.0170(8) 0.0013(6) -0.0004(6) -0.0020(6)
C14 0.0115(8) 0.0158(8) 0.0169(8) 0.0018(7) -0.0023(7) -0.0022(7)
C15 0.0209(10) 0.0216(9) 0.0167(9) 0.0029(7) -0.0044(7) 0.0054(7)
C16 0.0305(12) 0.0388(11) 0.0191(10) 0.0043(9) -0.0096(8) -0.0126(9)
C17 0.0346(12) 0.0298(10) 0.0163(9) 0.0051(8) -0.0052(8) -0.0067(9)
C18 0.0141(9) 0.0176(8) 0.0136(8) -0.0009(7) -0.0008(7) 0.0003(7)
C19 0.0102(8) 0.0142(7) 0.0174(8) 0.0011(7) -0.0009(7) -0.0003(6)
C20 0.0140(9) 0.0166(8) 0.0161(9) -0.0003(7) -0.0022(7) 0.0037(6)
C21 0.0236(10) 0.0178(8) 0.0272(10) -0.0021(7) -0.0073(8) 0.0024(7)
C22 0.0205(10) 0.0258(9) 0.0280(10) 0.0058(8) 0.0029(8) 0.0078(8)
C23 0.0137(9) 0.0177(8) 0.0143(8) 0.0032(7) -0.0032(7) 0.0000(7)
C24 0.0121(8) 0.0141(8) 0.0173(8) -0.0009(7) 0.0005(7) -0.0004(7)
C25 0.0233(10) 0.0208(9) 0.0166(9) -0.0021(7) 0.0011(7) 0.0069(8)
C26 0.0437(14) 0.0328(11) 0.0291(11) -0.0053(9) 0.0165(10) 0.0023(10)
C27 0.0428(14) 0.0386(12) 0.0303(12) -0.0187(10) -0.0035(10) -0.0023(11)
C28 0.0106(8) 0.0134(7) 0.0197(8) 0.0014(7) -0.0010(7) -0.0004(6)
C29 0.0151(10) 0.0282(10) 0.0198(9) 0.0023(8) -0.0017(7) -0.0017(8)
C30 0.0189(11) 0.0643(14) 0.0181(9) -0.0006(9) -0.0037(8) -0.0050(11)
C31 0.089(2) 0.0603(17) 0.0357(14) -0.0001(12) -0.0291(16) -0.0285(18)
C32 0.0451(16) 0.0566(15) 0.0310(12) 0.0101(11) -0.0171(11) 0.0003(12)
C33 0.0196(10) 0.0341(11) 0.0167(9) 0.0013(8) 0.0027(8) -0.0004(8)
C34 0.0129(9) 0.0211(8) 0.0217(9) 0.0023(7) 0.0017(7) -0.0002(7)
C35 0.0144(9) 0.0291(9) 0.0275(10) -0.0019(8) 0.0036(8) 0.0001(8)
C36 0.0147(10) 0.0488(13) 0.0444(13) 0.0110(11) 0.0046(9) 0.0087(9)
C37 0.0169(11) 0.0414(13) 0.0560(15) 0.0148(11) 0.0021(10) -0.0027(9)
C38 0.0141(9) 0.0233(9) 0.0191(9) 0.0001(7) -0.0047(7) -0.0012(7)
C39 0.0160(9) 0.0154(8) 0.0180(9) 0.0001(7) 0.0001(7) 0.0012(7)
C40 0.0140(9) 0.0292(10) 0.0191(9) -0.0001(8) 0.0019(7) 0.0028(8)
C41 0.0523(15) 0.0381(12) 0.0261(11) 0.0084(10) 0.0194(11) 0.0132(11)
C42 0.0375(13) 0.0354(11) 0.0236(10) -0.0044(9) 0.0051(9) 0.0010(10)
Cr2 0.01408(14) 0.01130(12) 0.02816(15) -0.00084(11) -0.00034(13) -0.00188(11)
O43 0.0371(9) 0.0188(7) 0.0979(15) -0.0026(9) 0.0087(10) -0.0124(7)
O44 0.0461(11) 0.0777(13) 0.0325(9) -0.0127(9) -0.0114(8) -0.0110(10)
O45 0.0162(7) 0.0317(8) 0.1073(16) -0.0012(10) -0.0009(9) 0.0040(6)
O46 0.0630(13) 0.0600(11) 0.0308(9) 0.0076(8) 0.0091(9) -0.0151(10)
O47 0.0229(8) 0.0239(7) 0.0532(10) -0.0006(7) -0.0017(7) 0.0075(6)
N48 0.0100(7) 0.0143(7) 0.0160(7) -0.0012(6) -0.0028(6) 0.0017(6)
C43 0.0229(11) 0.0202(9) 0.0519(14) -0.0049(10) 0.0049(10) -0.0028(8)
C44 0.0219(11) 0.0314(10) 0.0348(12) -0.0073(9) -0.0066(9) -0.0046(9)
C45 0.0189(10) 0.0187(9) 0.0539(14) -0.0022(9) -0.0018(10) -0.0060(8)
C46 0.0267(11) 0.0252(10) 0.0375(12) 0.0062(9) 0.0078(10) -0.0086(9)
C47 0.0241(10) 0.0119(8) 0.0320(10) -0.0003(8) -0.0021(9) 0.0004(7)
C48 0.0105(8) 0.0156(8) 0.0161(8) -0.0018(7) -0.0016(7) 0.0036(6)
C49 0.0134(8) 0.0123(7) 0.0130(8) 0.0005(6) -0.0018(6) -0.0023(6)
C50 0.0112(8) 0.0148(7) 0.0130(8) 0.0019(6) -0.0020(7) 0.0014(6)
C51 0.0093(8) 0.0200(8) 0.0254(9) 0.0014(8) -0.0003(7) -0.0005(7)
C52 0.0153(9) 0.0128(7) 0.0341(11) 0.0008(7) -0.0013(8) -0.0037(7)
C53 0.0152(9) 0.0131(7) 0.0285(10) 0.0004(7) -0.0013(8) 0.0030(7)
C54 0.0103(8) 0.0150(7) 0.0147(8) -0.0006(7) -0.0013(7) 0.0011(6)
C55 0.0100(8) 0.0092(7) 0.0216(8) -0.0010(7) -0.0015(7) 0.0014(6)
C56 0.0118(9) 0.0147(8) 0.0181(9) -0.0020(7) -0.0030(7) 0.0018(7)
C57 0.0114(9) 0.0339(10) 0.0175(8) -0.0013(7) -0.0026(8) 0.0001(8)
C58 0.0370(14) 0.0468(13) 0.0321(11) -0.0133(10) -0.0130(10) -0.0006(11)
C59 0.0344(13) 0.0469(13) 0.0289(11) 0.0129(10) -0.0145(10) -0.0040(10)
C60 0.0133(9) 0.0156(8) 0.0186(9) -0.0006(7) 0.0018(7) 0.0004(7)
C61 0.0105(8) 0.0137(7) 0.0234(9) -0.0025(7) -0.0032(7) 0.0015(6)
C62 0.0105(9) 0.0228(9) 0.0261(9) -0.0019(8) -0.0008(8) 0.0016(7)
C63 0.0152(9) 0.0280(10) 0.0414(12) 0.0007(9) -0.0024(9) 0.0072(8)
C64 0.0123(9) 0.0278(10) 0.0520(14) -0.0030(10) -0.0038(9) -0.0001(8)
C65 0.0136(9) 0.0207(9) 0.0190(9) -0.0017(7) -0.0061(7) 0.0019(7)
C66 0.0141(9) 0.0145(8) 0.0182(9) -0.0011(7) -0.0010(7) 0.0021(7)
C67 0.0163(10) 0.0342(10) 0.0197(9) 0.0015(8) -0.0010(7) 0.0032(8)
C68 0.098(3) 0.0482(15) 0.0349(14) 0.0201(12) 0.0302(15) 0.0238(16)
C69 0.0361(14) 0.0628(16) 0.0292(12) -0.0197(12) 0.0101(10) -0.0096(12)
C70 0.0070(8) 0.0125(7) 0.0192(8) -0.0003(7) 0.0000(7) -0.0002(6)
C71 0.0092(8) 0.0170(8) 0.0170(8) 0.0011(7) -0.0008(7) -0.0004(7)
C72 0.0231(10) 0.0221(9) 0.0151(9) 0.0026(7) -0.0020(7) 0.0094(8)
C73 0.0341(13) 0.0493(14) 0.0284(11) 0.0140(10) -0.0176(10) -0.0110(11)
C74 0.0356(13) 0.0310(11) 0.0226(10) 0.0095(9) -0.0003(9) -0.0005(9)
C75 0.0132(9) 0.0194(8) 0.0133(8) -0.0010(7) 0.0009(6) -0.0002(7)
C76 0.0111(8) 0.0151(8) 0.0194(9) -0.0002(7) -0.0012(7) 0.0019(6)
C77 0.0212(10) 0.0220(9) 0.0178(9) -0.0012(7) -0.0026(7) 0.0106(8)
C78 0.0348(12) 0.0201(9) 0.0374(12) 0.0048(9) 0.0015(10) 0.0111(9)
C79 0.0194(10) 0.0367(11) 0.0248(10) -0.0001(9) -0.0013(8) 0.0147(8)
C80 0.0166(9) 0.0219(9) 0.0149(8) 0.0021(7) -0.0027(7) 0.0066(7)
C81 0.0127(9) 0.0196(8) 0.0163(8) -0.0017(7) -0.0003(7) 0.0026(7)
C82 0.0224(10) 0.0273(10) 0.0160(9) -0.0014(7) -0.0012(7) 0.0112(8)
C83 0.0366(14) 0.0651(16) 0.0186(10) -0.0105(10) 0.0100(9) -0.0132(12)
C84 0.0301(12) 0.0367(11) 0.0219(10) -0.0114(9) -0.0026(9) -0.0001(9)

loop_
_atom_type_symbol
_atom_type_description
_atom_type_scat_dispersion_real
_atom_type_scat_dispersion_imag
_atom_type_scat_source
C C 0.0033 0.0016 'International Tables Vol C Tables 4.2.6.8 and 6.1.1.4'
H H 0.0000 0.0000 'International Tables Vol C Tables 4.2.6.8 and 6.1.1.4'
Cr Cr 0.3209 0.6236 'International Tables Vol C Tables 4.2.6.8 and 6.1.1.4'
N N 0.0061 0.0033 'International Tables Vol C Tables 4.2.6.8 and 6.1.1.4'
O O 0.0106 0.0060 'International Tables Vol C Tables 4.2.6.8 and 6.1.1.4'

loop_
_geom_angle_atom_site_label_1
_geom_angle_atom_site_label_2
_geom_angle_atom_site_label_3
_geom_angle
C1 Cr1 C2 88.91(11)
C1 Cr1 C3 91.33(8)
C1 Cr1 C6 178.54(8)
C2 Cr1 C3 91.78(10)
C2 Cr1 C6 91.39(8)
C3 Cr1 C6 87.23(7)
C4 Cr1 C1 89.94(11)
C4 Cr1 C2 176.19(9)
C4 Cr1 C3 91.88(10)
C4 Cr1 C6 89.85(9)
C5 Cr1 C1 93.35(8)
C5 Cr1 C2 87.97(9)
C5 Cr1 C3 175.31(8)
C5 Cr1 C4 88.47(10)
C5 Cr1 C6 88.09(7)
C6 N6 C7 175.43(18)
O1 C1 Cr1 179.4(3)
O2 C2 Cr1 177.5(2)
O3 C3 Cr1 179.1(2)
O4 C4 Cr1 177.3(2)
O5 C5 Cr1 178.41(16)
N6 C6 Cr1 179.19(17)
N6 C7 C8 118.49(15)
N6 C7 C12 118.14(14)
C8 C7 C12 123.37(15)
C7 C8 C13 121.31(15)
C9 C8 C7 117.04(15)
C9 C8 C13 121.64(15)
C8 C9 H9 119.4
C10 C9 C8 121.20(16)
C10 C9 H9 119.4
C9 C10 H10 119.7
C9 C10 C11 120.50(16)
C11 C10 H10 119.7
C10 C11 H11 119.7
C10 C11 C12 120.56(16)
C12 C11 H11 119.7
C7 C12 C28 122.22(15)
C11 C12 C7 117.27(15)
C11 C12 C28 120.38(15)
C14 C13 C8 120.19(15)
C24 C13 C8 119.12(15)
C24 C13 C14 120.69(15)
C13 C14 C15 121.62(15)
C18 C14 C13 119.06(15)
C18 C14 C15 119.31(15)
C14 C15 H15 107.6
C14 C15 C16 111.48(15)
C14 C15 C17 111.23(15)
C16 C15 H15 107.6
C17 C15 H15 107.6
C17 C15 C16 111.16(16)
C15 C16 H16A 109.5
C15 C16 H16B 109.5
C15 C16 H16C 109.5
H16A C16 H16B 109.5
H16A C16 H16C 109.5
H16B C16 H16C 109.5
C15 C17 H17A 109.5
C15 C17 H17B 109.5
C15 C17 H17C 109.5
H17A C17 H17B 109.5
H17A C17 H17C 109.5
H17B C17 H17C 109.5
C14 C18 H18 119.1
C14 C18 C19 121.72(16)
C19 C18 H18 119.1
C18 C19 C20 121.00(15)
C23 C19 C18 118.16(15)
C23 C19 C20 120.82(15)
C19 C20 H20 107.7
C19 C20 C21 111.31(14)
C19 C20 C22 112.09(14)
C21 C20 H20 107.7
C21 C20 C22 110.07(15)
C22 C20 H20 107.7
C20 C21 H21A 109.5
C20 C21 H21B 109.5
C20 C21 H21C 109.5
H21A C21 H21B 109.5
H21A C21 H21C 109.5
H21B C21 H21C 109.5
C20 C22 H22A 109.5
C20 C22 H22B 109.5
C20 C22 H22C 109.5
H22A C22 H22B 109.5
H22A C22 H22C 109.5
H22B C22 H22C 109.5
C19 C23 H23 118.8
C19 C23 C24 122.35(16)
C24 C23 H23 118.8
C13 C24 C25 122.25(15)
C23 C24 C13 118.01(15)
C23 C24 C25 119.74(15)
C24 C25 H25 107.7
C24 C25 C26 111.53(16)
C26 C25 H25 107.7
C27 C25 C24 110.78(16)
C27 C25 H25 107.7
C27 C25 C26 111.30(18)
C25 C26 H26A 109.5
C25 C26 H26B 109.5
C25 C26 H26C 109.5
H26A C26 H26B 109.5
H26A C26 H26C 109.5
H26B C26 H26C 109.5
C25 C27 H27A 109.5
C25 C27 H27B 109.5
C25 C27 H27C 109.5
H27A C27 H27B 109.5
H27A C27 H27C 109.5
H27B C27 H27C 109.5
C29 C28 C12 118.84(15)
C39 C28 C12 120.94(16)
C39 C28 C29 120.20(16)
C28 C29 C30 121.88(17)
C33 C29 C28 118.88(17)
C33 C29 C30 119.18(17)
C29 C30 H30 107.5
C29 C30 C31 110.40(19)
C29 C30 C32 112.45(18)
C31 C30 H30 107.5
C31 C30 C32 111.3(2)
C32 C30 H30 107.5
C30 C31 H31A 109.5
C30 C31 H31B 109.5
C30 C31 H31C 109.5
H31A C31 H31B 109.5
H31A C31 H31C 109.5
H31B C31 H31C 109.5
C30 C32 H32A 109.5
C30 C32 H32B 109.5
C30 C32 H32C 109.5
H32A C32 H32B 109.5
H32A C32 H32C 109.5
H32B C32 H32C 109.5
C29 C33 H33 119.0
C34 C33 C29 122.00(17)
C34 C33 H33 119.0
C33 C34 C35 118.86(17)
C33 C34 C38 118.03(17)
C38 C34 C35 123.10(16)
C34 C35 H35 107.0
C36 C35 C34 113.81(17)
C36 C35 H35 107.0
C36 C35 C37 111.09(18)
C37 C35 C34 110.51(16)
C37 C35 H35 107.0
C35 C36 H36A 109.5
C35 C36 H36B 109.5
C35 C36 H36C 109.5
H36A C36 H36B 109.5
H36A C36 H36C 109.5
H36B C36 H36C 109.5
C35 C37 H37A 109.5
C35 C37 H37B 109.5
C35 C37 H37C 109.5
H37A C37 H37B 109.5
H37A C37 H37C 109.5
H37B C37 H37C 109.5
C34 C38 H38 118.8
C34 C38 C39 122.33(17)
C39 C38 H38 118.8
C28 C39 C38 118.51(16)
C28 C39 C40 121.88(16)
C38 C39 C40 119.59(16)
C39 C40 H40 108.2
C41 C40 C39 110.52(16)
C41 C40 H40 108.2
C41 C40 C42 111.10(17)
C42 C40 C39 110.50(16)
C42 C40 H40 108.2
C40 C41 H41A 109.5
C40 C41 H41B 109.5
C40 C41 H41C 109.5
H41A C41 H41B 109.5
H41A C41 H41C 109.5
H41B C41 H41C 109.5
C40 C42 H42A 109.5
C40 C42 H42B 109.5
C40 C42 H42C 109.5
H42A C42 H42B 109.5
H42A C42 H42C 109.5
H42B C42 H42C 109.5
C43 Cr2 C44 89.96(10)
C43 Cr2 C45 90.20(8)
C43 Cr2 C46 89.10(10)
C43 Cr2 C48 177.96(8)
C44 Cr2 C45 91.64(10)
C44 Cr2 C46 177.36(9)
C44 Cr2 C48 89.98(8)
C45 Cr2 C48 87.77(7)
C46 Cr2 C45 90.83(10)
C46 Cr2 C48 91.05(8)
C47 Cr2 C43 94.42(8)
C47 Cr2 C44 88.57(9)
C47 Cr2 C45 175.38(8)
C47 Cr2 C46 89.05(9)
C47 Cr2 C48 87.61(7)
C48 N48 C49 176.87(17)
O43 C43 Cr2 178.8(2)
O44 C44 Cr2 178.4(2)
O45 C45 Cr2 179.4(2)
O46 C46 Cr2 178.6(2)
O47 C47 Cr2 177.30(16)
N48 C48 Cr2 179.42(16)
N48 C49 C50 118.37(15)
N48 C49 C54 118.40(14)
C54 C49 C50 123.23(15)
C49 C50 C70 121.50(15)
C51 C50 C49 117.19(15)
C51 C50 C70 121.31(14)
C50 C51 H51 119.6
C52 C51 C50 120.81(16)
C52 C51 H51 119.6
C51 C52 H52 119.8
C53 C52 C51 120.45(16)
C53 C52 H52 119.8
C52 C53 H53 119.4
C52 C53 C54 121.17(16)
C54 C53 H53 119.4
C49 C54 C55 121.78(15)
C53 C54 C49 117.14(15)
C53 C54 C55 121.05(14)
C56 C55 C54 120.72(15)
C66 C55 C54 118.86(15)
C66 C55 C56 120.39(15)
C55 C56 C57 121.93(15)
C60 C56 C55 119.04(15)
C60 C56 C57 119.03(16)
C56 C57 H57 107.6
C56 C57 C58 111.41(16)
C56 C57 C59 111.23(16)
C58 C57 H57 107.6
C59 C57 H57 107.6
C59 C57 C58 111.22(17)
C57 C58 H58A 109.5
C57 C58 H58B 109.5
C57 C58 H58C 109.5
H58A C58 H58B 109.5
H58A C58 H58C 109.5
H58B C58 H58C 109.5
C57 C59 H59A 109.5
C57 C59 H59B 109.5
C57 C59 H59C 109.5
H59A C59 H59B 109.5
H59A C59 H59C 109.5
H59B C59 H59C 109.5
C56 C60 H60 119.2
C61 C60 C56 121.62(16)
C61 C60 H60 119.2
C60 C61 C62 119.85(16)
C60 C61 C65 118.12(15)
C65 C61 C62 122.03(16)
C61 C62 H62 107.5
C61 C62 C64 111.14(14)
C63 C62 C61 112.05(15)
C63 C62 H62 107.5
C63 C62 C64 111.02(16)
C64 C62 H62 107.5
C62 C63 H63A 109.5
C62 C63 H63B 109.5
C62 C63 H63C 109.5
H63A C63 H63B 109.5
H63A C63 H63C 109.5
H63B C63 H63C 109.5
C62 C64 H64A 109.5
C62 C64 H64B 109.5
C62 C64 H64C 109.5
H64A C64 H64B 109.5
H64A C64 H64C 109.5
H64B C64 H64C 109.5
C61 C65 H65 118.7
C66 C65 C61 122.61(16)
C66 C65 H65 118.7
C55 C66 C67 121.46(16)
C65 C66 C55 118.10(16)
C65 C66 C67 120.44(16)
C66 C67 H67 107.3
C68 C67 C66 110.43(17)
C68 C67 H67 107.3
C69 C67 C66 112.00(17)
C69 C67 H67 107.3
C69 C67 C68 112.2(2)
C67 C68 H68A 109.5
C67 C68 H68B 109.5
C67 C68 H68C 109.5
H68A C68 H68B 109.5
H68A C68 H68C 109.5
H68B C68 H68C 109.5
C67 C69 H69A 109.5
C67 C69 H69B 109.5
C67 C69 H69C 109.5
H69A C69 H69B 109.5
H69A C69 H69C 109.5
H69B C69 H69C 109.5
C71 C70 C50 120.30(15)
C81 C70 C50 119.28(15)
C81 C70 C71 120.36(15)
C70 C71 C72 121.93(15)
C75 C71 C70 118.79(15)
C75 C71 C72 119.29(15)
C71 C72 H72 107.8
C71 C72 C73 110.72(16)
C71 C72 C74 111.86(16)
C73 C72 H72 107.8
C73 C72 C74 110.75(17)
C74 C72 H72 107.8
C72 C73 H73A 109.5
C72 C73 H73B 109.5
C72 C73 H73C 109.5
H73A C73 H73B 109.5
H73A C73 H73C 109.5
H73B C73 H73C 109.5
C72 C74 H74A 109.5
C72 C74 H74B 109.5
C72 C74 H74C 109.5
H74A C74 H74B 109.5
H74A C74 H74C 109.5
H74B C74 H74C 109.5
C71 C75 H75 118.9
C76 C75 C71 122.15(16)
C76 C75 H75 118.9
C75 C76 C77 121.19(16)
C75 C76 C80 118.09(15)
C80 C76 C77 120.70(15)
C76 C77 H77 107.8
C76 C77 C78 111.34(16)
C76 C77 C79 111.22(15)
C78 C77 H77 107.8
C79 C77 H77 107.8
C79 C77 C78 110.69(16)
C77 C78 H78A 109.5
C77 C78 H78B 109.5
C77 C78 H78C 109.5
H78A C78 H78B 109.5
H78A C78 H78C 109.5
H78B C78 H78C 109.5
C77 C79 H79A 109.5
C77 C79 H79B 109.5
C77 C79 H79C 109.5
H79A C79 H79B 109.5
H79A C79 H79C 109.5
H79B C79 H79C 109.5
C76 C80 H80 118.9
C76 C80 C81 122.14(16)
C81 C80 H80 118.9
C70 C81 C82 122.07(15)
C80 C81 C70 118.45(16)
C80 C81 C82 119.46(16)
C81 C82 H82 107.5
C83 C82 C81 110.35(16)
C83 C82 H82 107.5
C84 C82 C81 112.56(16)
C84 C82 H82 107.5
C84 C82 C83 111.10(17)
C82 C83 H83A 109.5
C82 C83 H83B 109.5
C82 C83 H83C 109.5
H83A C83 H83B 109.5
H83A C83 H83C 109.5
H83B C83 H83C 109.5
C82 C84 H84A 109.5
C82 C84 H84B 109.5
C82 C84 H84C 109.5
H84A C84 H84B 109.5
H84A C84 H84C 109.5
H84B C84 H84C 109.5

loop_
_geom_bond_atom_site_label_1
_geom_bond_atom_site_label_2
_geom_bond_distance
Cr1 C1 1.903(2)
Cr1 C2 1.905(2)
Cr1 C3 1.918(2)
Cr1 C4 1.895(2)
Cr1 C5 1.8923(19)
Cr1 C6 1.9680(17)
O1 C1 1.134(2)
O2 C2 1.143(3)
O3 C3 1.134(2)
O4 C4 1.132(3)
O5 C5 1.140(2)
N6 C6 1.159(2)
N6 C7 1.394(2)
C7 C8 1.400(2)
C7 C12 1.401(2)
C8 C9 1.394(2)
C8 C13 1.497(2)
C9 H9 0.9500
C9 C10 1.385(2)
C10 H10 0.9500
C10 C11 1.390(3)
C11 H11 0.9500
C11 C12 1.399(2)
C12 C28 1.496(2)
C13 C14 1.404(2)
C13 C24 1.400(2)
C14 C15 1.521(2)
C14 C18 1.388(2)
C15 H15 1.0000
C15 C16 1.535(3)
C15 C17 1.534(3)
C16 H16A 0.9800
C16 H16B 0.9800
C16 H16C 0.9800
C17 H17A 0.9800
C17 H17B 0.9800
C17 H17C 0.9800
C18 H18 0.9500
C18 C19 1.389(2)
C19 C20 1.524(2)
C19 C23 1.388(2)
C20 H20 1.0000
C20 C21 1.528(2)
C20 C22 1.528(3)
C21 H21A 0.9800
C21 H21B 0.9800
C21 H21C 0.9800
C22 H22A 0.9800
C22 H22B 0.9800
C22 H22C 0.9800
C23 H23 0.9500
C23 C24 1.400(2)
C24 C25 1.524(2)
C25 H25 1.0000
C25 C26 1.531(3)
C25 C27 1.522(3)
C26 H26A 0.9800
C26 H26B 0.9800
C26 H26C 0.9800
C27 H27A 0.9800
C27 H27B 0.9800
C27 H27C 0.9800
C28 C29 1.413(3)
C28 C39 1.391(2)
C29 C30 1.519(3)
C29 C33 1.388(3)
C30 H30 1.0000
C30 C31 1.522(4)
C30 C32 1.528(3)
C31 H31A 0.9800
C31 H31B 0.9800
C31 H31C 0.9800
C32 H32A 0.9800
C32 H32B 0.9800
C32 H32C 0.9800
C33 H33 0.9500
C33 C34 1.382(3)
C34 C35 1.529(2)
C34 C38 1.386(3)
C35 H35 1.0000
C35 C36 1.504(3)
C35 C37 1.526(3)
C36 H36A 0.9800
C36 H36B 0.9800
C36 H36C 0.9800
C37 H37A 0.9800
C37 H37B 0.9800
C37 H37C 0.9800
C38 H38 0.9500
C38 C39 1.398(3)
C39 C40 1.530(2)
C40 H40 1.0000
C40 C41 1.527(3)
C40 C42 1.529(3)
C41 H41A 0.9800
C41 H41B 0.9800
C41 H41C 0.9800
C42 H42A 0.9800
C42 H42B 0.9800
C42 H42C 0.9800
Cr2 C43 1.900(2)
Cr2 C44 1.901(2)
Cr2 C45 1.916(2)
Cr2 C46 1.908(2)
Cr2 C47 1.898(2)
Cr2 C48 1.9677(17)
O43 C43 1.138(2)
O44 C44 1.141(3)
O45 C45 1.135(2)
O46 C46 1.138(3)
O47 C47 1.144(2)
N48 C48 1.159(2)
N48 C49 1.397(2)
C49 C50 1.406(2)
C49 C54 1.399(2)
C50 C51 1.395(2)
C50 C70 1.499(2)
C51 H51 0.9500
C51 C52 1.388(2)
C52 H52 0.9500
C52 C53 1.386(2)
C53 H53 0.9500
C53 C54 1.393(2)
C54 C55 1.498(2)
C55 C56 1.409(2)
C55 C66 1.405(2)
C56 C57 1.519(2)
C56 C60 1.394(2)
C57 H57 1.0000
C57 C58 1.527(3)
C57 C59 1.526(3)
C58 H58A 0.9800
C58 H58B 0.9800
C58 H58C 0.9800
C59 H59A 0.9800
C59 H59B 0.9800
C59 H59C 0.9800
C60 H60 0.9500
C60 C61 1.386(2)
C61 C62 1.522(2)
C61 C65 1.393(3)
C62 H62 1.0000
C62 C63 1.520(3)
C62 C64 1.528(3)
C63 H63A 0.9800
C63 H63B 0.9800
C63 H63C 0.9800
C64 H64A 0.9800
C64 H64B 0.9800
C64 H64C 0.9800
C65 H65 0.9500
C65 C66 1.392(3)
C66 C67 1.530(2)
C67 H67 1.0000
C67 C68 1.522(3)
C67 C69 1.513(3)
C68 H68A 0.9800
C68 H68B 0.9800
C68 H68C 0.9800
C69 H69A 0.9800
C69 H69B 0.9800
C69 H69C 0.9800
C70 C71 1.406(2)
C70 C81 1.402(2)
C71 C72 1.525(2)
C71 C75 1.390(2)
C72 H72 1.0000
C72 C73 1.525(3)
C72 C74 1.533(3)
C73 H73A 0.9800
C73 H73B 0.9800
C73 H73C 0.9800
C74 H74A 0.9800
C74 H74B 0.9800
C74 H74C 0.9800
C75 H75 0.9500
C75 C76 1.382(2)
C76 C77 1.521(2)
C76 C80 1.392(2)
C77 H77 1.0000
C77 C78 1.536(3)
C77 C79 1.525(3)
C78 H78A 0.9800
C78 H78B 0.9800
C78 H78C 0.9800
C79 H79A 0.9800
C79 H79B 0.9800
C79 H79C 0.9800
C80 H80 0.9500
C80 C81 1.394(2)
C81 C82 1.528(2)
C82 H82 1.0000
C82 C83 1.524(3)
C82 C84 1.522(3)
C83 H83A 0.9800
C83 H83B 0.9800
C83 H83C 0.9800
C84 H84A 0.9800
C84 H84B 0.9800
C84 H84C 0.9800

loop_
_geom_torsion_atom_site_label_1
_geom_torsion_atom_site_label_2
_geom_torsion_atom_site_label_3
_geom_torsion_atom_site_label_4
_geom_torsion
N6 C7 C8 C9 -177.52(16)
N6 C7 C8 C13 3.8(3)
N6 C7 C12 C11 177.37(16)
N6 C7 C12 C28 -6.6(3)
C7 C8 C9 C10 -0.2(3)
C7 C8 C13 C14 -90.1(2)
C7 C8 C13 C24 90.5(2)
C7 C12 C28 C29 -87.9(2)
C7 C12 C28 C39 94.1(2)
C8 C7 C12 C11 -2.4(3)
C8 C7 C12 C28 173.66(17)
C8 C9 C10 C11 -1.6(3)
C8 C13 C14 C15 -0.9(2)
C8 C13 C14 C18 -179.23(15)
C8 C13 C24 C23 179.14(15)
C8 C13 C24 C25 -1.2(2)
C9 C8 C13 C14 91.2(2)
C9 C8 C13 C24 -88.1(2)
C9 C10 C11 C12 1.4(3)
C10 C11 C12 C7 0.5(3)
C10 C11 C12 C28 -175.60(17)
C11 C12 C28 C29 88.0(2)
C11 C12 C28 C39 -90.0(2)
C12 C7 C8 C9 2.2(3)
C12 C7 C8 C13 -176.49(16)
C12 C28 C29 C30 1.4(3)
C12 C28 C29 C33 -175.85(17)
C12 C28 C39 C38 176.37(16)
C12 C28 C39 C40 -2.2(2)
C13 C8 C9 C10 178.50(17)
C13 C14 C15 C16 125.10(18)
C13 C14 C15 C17 -110.22(19)
C13 C14 C18 C19 0.5(3)
C13 C24 C25 C26 -120.82(19)
C13 C24 C25 C27 114.6(2)
C14 C13 C24 C23 -0.2(2)
C14 C13 C24 C25 179.48(16)
C14 C18 C19 C20 -179.84(16)
C14 C18 C19 C23 -1.0(2)
C15 C14 C18 C19 -177.85(16)
C18 C14 C15 C16 -56.6(2)
C18 C14 C15 C17 68.1(2)
C18 C19 C20 C21 67.0(2)
C18 C19 C20 C22 -56.8(2)
C18 C19 C23 C24 0.9(3)
C19 C23 C24 C13 -0.3(3)
C19 C23 C24 C25 -179.99(16)
C20 C19 C23 C24 179.74(15)
C23 C19 C20 C21 -111.87(18)
C23 C19 C20 C22 124.36(18)
C23 C24 C25 C26 58.8(2)
C23 C24 C25 C27 -65.7(2)
C24 C13 C14 C15 178.41(16)
C24 C13 C14 C18 0.1(2)
C28 C29 C30 C31 -105.5(2)
C28 C29 C30 C32 129.6(2)
C28 C29 C33 C34 -0.6(3)
C28 C39 C40 C41 119.5(2)
C28 C39 C40 C42 -117.11(19)
C29 C28 C39 C38 -1.6(2)
C29 C28 C39 C40 179.78(16)
C29 C33 C34 C35 179.40(19)
C29 C33 C34 C38 -1.5(3)
C30 C29 C33 C34 -177.92(19)
C33 C29 C30 C31 71.8(3)
C33 C29 C30 C32 -53.2(3)
C33 C34 C35 C36 -155.46(19)
C33 C34 C35 C37 78.7(2)
C33 C34 C38 C39 2.1(3)
C34 C38 C39 C28 -0.6(3)
C34 C38 C39 C40 178.05(17)
C35 C34 C38 C39 -178.85(17)
C38 C34 C35 C36 25.5(3)
C38 C34 C35 C37 -100.3(2)
C38 C39 C40 C41 -59.1(2)
C38 C39 C40 C42 64.3(2)
C39 C28 C29 C30 179.47(18)
C39 C28 C29 C33 2.2(3)
N48 C49 C50 C51 179.99(15)
N48 C49 C50 C70 -0.2(2)
N48 C49 C54 C53 -179.13(15)
N48 C49 C54 C55 2.9(2)
C49 C50 C51 C52 -0.7(3)
C49 C50 C70 C71 -92.2(2)
C49 C50 C70 C81 90.7(2)
C49 C54 C55 C56 -93.8(2)
C49 C54 C55 C66 88.1(2)
C50 C49 C54 C53 1.2(3)
C50 C49 C54 C55 -176.82(16)
C50 C51 C52 C53 0.7(3)
C50 C70 C71 C72 3.7(3)
C50 C70 C71 C75 -176.40(15)
C50 C70 C81 C80 175.87(16)
C50 C70 C81 C82 -6.1(3)
C51 C50 C70 C71 87.7(2)
C51 C50 C70 C81 -89.5(2)
C51 C52 C53 C54 0.2(3)
C52 C53 C54 C49 -1.1(3)
C52 C53 C54 C55 176.92(17)
C53 C54 C55 C56 88.3(2)
C53 C54 C55 C66 -89.8(2)
C54 C49 C50 C51 -0.3(3)
C54 C49 C50 C70 179.54(16)
C54 C55 C56 C57 6.0(2)
C54 C55 C56 C60 -174.37(15)
C54 C55 C66 C65 175.24(15)
C54 C55 C66 C67 -3.9(2)
C55 C56 C57 C58 -108.2(2)
C55 C56 C57 C59 127.07(19)
C55 C56 C60 C61 -1.5(3)
C55 C66 C67 C68 109.3(2)
C55 C66 C67 C69 -124.9(2)
C56 C55 C66 C65 -2.9(2)
C56 C55 C66 C67 177.92(16)
C56 C60 C61 C62 179.13(16)
C56 C60 C61 C65 -1.5(2)
C57 C56 C60 C61 178.13(15)
C60 C56 C57 C58 72.2(2)
C60 C56 C57 C59 -52.5(2)
C60 C61 C62 C63 -129.68(18)
C60 C61 C62 C64 105.46(19)
C60 C61 C65 C66 2.4(3)
C61 C65 C66 C55 -0.2(3)
C61 C65 C66 C67 178.99(16)
C62 C61 C65 C66 -178.26(16)
C65 C61 C62 C63 51.0(2)
C65 C61 C62 C64 -73.9(2)
C65 C66 C67 C68 -69.9(3)
C65 C66 C67 C69 56.0(2)
C66 C55 C56 C57 -175.86(16)
C66 C55 C56 C60 3.8(2)
C70 C50 C51 C52 179.49(17)
C70 C71 C72 C73 114.5(2)
C70 C71 C72 C74 -121.50(18)
C70 C71 C75 C76 0.7(3)
C70 C81 C82 C83 -107.9(2)
C70 C81 C82 C84 127.36(19)
C71 C70 C81 C80 -1.3(3)
C71 C70 C81 C82 176.80(17)
C71 C75 C76 C77 176.91(16)
C71 C75 C76 C80 -1.5(3)
C72 C71 C75 C76 -179.40(17)
C75 C71 C72 C73 -65.4(2)
C75 C71 C72 C74 58.6(2)
C75 C76 C77 C78 123.59(19)
C75 C76 C77 C79 -112.45(19)
C75 C76 C80 C81 0.9(3)
C76 C80 C81 C70 0.5(3)
C76 C80 C81 C82 -177.67(17)
C77 C76 C80 C81 -177.53(17)
C80 C76 C77 C78 -58.0(2)
C80 C76 C77 C79 65.9(2)
C80 C81 C82 C83 70.2(2)
C80 C81 C82 C84 -54.6(2)
C81 C70 C71 C72 -179.17(16)
C81 C70 C71 C75 0.7(2)

loop_
_twin_individual_id
_twin_individual_mass_fraction_refined
1 0.5176(5)
2 0.4824(5)
